data_2016050
loop_
_publ_author_name
'Smith, Gary L. N.'
'Powell, Douglas R.'
'Khan, Masood A.'
'Taylor, Richard W.'

_publ_section_title
;
 Three related benzoannelated diazapolyether macrocycles: effects of
 macrocycle ring size and position of benzo groups on hydrogen bonding
 of the amine H atoms
;
_journal_coeditor_code GZ3082
_journal_issue 7
_journal_name_full 'Acta Crystallographica Section C'
_journal_page_first o378
_journal_page_last o381
_journal_paper_doi 10.1107/S0108270107022160
_journal_volume 63
_journal_year 2007
_chemical_formula_iupac 'C20 H26 N2 O4, 0.304H2 O'
_chemical_formula_moiety 'C20 H26 N2 O4, 0.304(H2 O)'
_chemical_formula_sum 'C20 H26.608 N2 O4.304'
_chemical_formula_weight 363.92
_chemical_name_systematic
;
6,7,9,10,17,18,20,21-octahydro-16H,22H-5,8,11,19-tetraoxa-16,22-
diazadibenzo[a,j]cyclooctadecene 0.3-hydrate
;
_space_group_IT_number 4
_symmetry_cell_setting monoclinic
_symmetry_space_group_name_Hall 'P 2yb'
_symmetry_space_group_name_H-M 'P 1 21 1'
_atom_sites_solution_hydrogens geom
_atom_sites_solution_primary direct
_atom_sites_solution_secondary difmap
_audit_creation_method SHELXL-97
_cell_angle_alpha 90.00
_cell_angle_beta 112.336(9)
_cell_angle_gamma 90.00
_cell_formula_units_Z 2
_cell_length_a 13.507(8)
_cell_length_b 5.133(3)
_cell_length_c 14.644(8)
_cell_measurement_reflns_used 972
_cell_measurement_temperature 100(2)
_cell_measurement_theta_max 24.60
_cell_measurement_theta_min 2.60
_cell_volume 939.1(9)
_computing_cell_refinement SMART
_computing_data_collection 'SMART (Bruker, 1998)'
_computing_data_reduction 'SAINT (Bruker, 1998)'
_computing_molecular_graphics SHELXTL
_computing_publication_material SHELXTL
_computing_structure_refinement SHELXTL
_computing_structure_solution 'SHELXTL (Sheldrick, 2000)'
_diffrn_ambient_temperature 100(2)
_diffrn_measured_fraction_theta_full 0.986
_diffrn_measured_fraction_theta_max 0.986
_diffrn_measurement_device_type 'Bruker APEX CCD'
_diffrn_measurement_method '\w scans'
_diffrn_radiation_monochromator graphite
_diffrn_radiation_source 'fine-focus sealed tube'
_diffrn_radiation_type MoK\a
_diffrn_radiation_wavelength 0.71073
_diffrn_reflns_av_R_equivalents 0.0640
_diffrn_reflns_av_sigmaI/netI 0.1038
_diffrn_reflns_limit_h_max 16
_diffrn_reflns_limit_h_min -16
_diffrn_reflns_limit_k_max 6
_diffrn_reflns_limit_k_min -5
_diffrn_reflns_limit_l_max 14
_diffrn_reflns_limit_l_min -18
_diffrn_reflns_number 4546
_diffrn_reflns_theta_full 26.00
_diffrn_reflns_theta_max 26.00
_diffrn_reflns_theta_min 1.63
_diffrn_standards_number 0
_exptl_absorpt_coefficient_mu 0.091
_exptl_absorpt_correction_T_max 0.997
_exptl_absorpt_correction_T_min 0.979
_exptl_absorpt_correction_type multi-scan
_exptl_absorpt_process_details '(SADABS; Sheldrick, 2002)'
_exptl_crystal_colour colourless
_exptl_crystal_density_diffrn 1.287
_exptl_crystal_density_method 'not measured'
_exptl_crystal_description needle
_exptl_crystal_F_000 390
_exptl_crystal_size_max 0.22
_exptl_crystal_size_mid 0.05
_exptl_crystal_size_min 0.04
_refine_diff_density_max 0.226
_refine_diff_density_min -0.195
_refine_ls_extinction_method none
_refine_ls_goodness_of_fit_ref 1.003
_refine_ls_hydrogen_treatment mixed
_refine_ls_matrix_type full
_refine_ls_number_parameters 257
_refine_ls_number_reflns 2037
_refine_ls_number_restraints 6
_refine_ls_restrained_S_all 1.003
_refine_ls_R_factor_all 0.1141
_refine_ls_R_factor_gt 0.0532
_refine_ls_shift/su_max 0.000
_refine_ls_shift/su_mean 0.000
_refine_ls_structure_factor_coef Fsqd
_refine_ls_weighting_details 'calc w=1/[\s^2^(Fo^2^)+(0.0320P)^2^] where P=(Fo^2^+2Fc^2^)/3'
_refine_ls_weighting_scheme calc
_refine_ls_wR_factor_gt 0.0804
_refine_ls_wR_factor_ref 0.0954
_reflns_number_gt 1223
_reflns_number_total 2037
_reflns_threshold_expression I>2\s(I)
_cod_data_source_file gz3082.cif
_cod_data_source_block III
_cod_depositor_comments
;
The following automatic conversions were performed:
'_symmetry_cell_setting' value 'Monoclinic' changed to 'monoclinic'
according to '/home/saulius/struct/CIF-dictionaries/cif_core.dic'
dictionary named 'cif_core.dic' version 2.4.1 from 2010-06-29.

Automatic conversion script
Id: cif_fix_enum 1527 2010-12-29 10:47:43Z saulius 

The following automatic conversions were performed:

'_symmetry_cell_setting' value 'Monoclinic' changed to 'monoclinic'
according to /home/saulius/struct/CIF-dictionaries/cif_core.dic
dictionary named 'cif_core.dic' version 2.4.1 from 2010-06-29.

Automatic conversion script
Id: cif_fix_values 1715 2011-07-08 13:25:40Z adriana 
;
_cod_original_sg_symbol_H-M 'P 21'
_cod_database_code 2016050
_cod_database_fobs_code 2016050

loop_
_symmetry_equiv_pos_as_xyz
'x, y, z'
'-x, y+1/2, -z'

loop_
_atom_site_type_symbol
_atom_site_label
_atom_site_fract_x
_atom_site_fract_y
_atom_site_fract_z
_atom_site_U_iso_or_equiv
_atom_site_adp_type
_atom_site_calc_flag
_atom_site_refinement_flags
_atom_site_occupancy
C C1 0.6694(4) 0.2589(10) 1.1212(3) 0.0355(13) Uani d . 1
H H1 0.6153 0.1293 1.0987 0.043 Uiso calc R 1
C C2 0.7342(4) 0.2733(10) 1.2211(3) 0.0357(13) Uani d . 1
H H2 0.7242 0.1539 1.2664 0.043 Uiso calc R 1
C C3 0.8125(4) 0.4597(11) 1.2542(3) 0.0340(13) Uani d . 1
H H3 0.8563 0.4701 1.3224 0.041 Uiso calc R 1
C C4 0.8282(4) 0.6343(10) 1.1877(3) 0.0331(13) Uani d . 1
H H4 0.8827 0.7628 1.2106 0.040 Uiso calc R 1
O O5 0.7732(2) 0.7817(6) 1.0176(2) 0.0330(8) Uani d . 1
C C6 0.8615(3) 0.9623(10) 1.0469(3) 0.0284(12) Uani d . 1
H H6A 0.9301 0.8671 1.0757 0.034 Uiso calc R 1
H H6B 0.8562 1.0844 1.0972 0.034 Uiso calc R 1
C C7 0.8565(4) 1.1092(10) 0.9569(3) 0.0296(12) Uani d . 1
H H7A 0.7837 1.1807 0.9223 0.036 Uiso calc R 1
H H7B 0.9077 1.2562 0.9762 0.036 Uiso calc R 1
O O8 0.8825(2) 0.9370(7) 0.89319(19) 0.0329(8) Uani d . 1
C C9 0.8712(4) 1.0595(9) 0.8038(3) 0.0264(12) Uani d . 1
H H9A 0.9166 1.2175 0.8174 0.032 Uiso calc R 1
H H9B 0.7958 1.1131 0.7684 0.032 Uiso calc R 1
C C10 0.9037(3) 0.8757(9) 0.7409(3) 0.0260(12) Uani d . 1
H H10A 0.9174 0.9730 0.6885 0.031 Uiso calc R 1
H H10B 0.9701 0.7829 0.7816 0.031 Uiso calc R 1
O O11 0.8187(2) 0.6939(6) 0.6979(2) 0.0315(8) Uani d . 1
C C12 0.9164(4) 0.4963(9) 0.6039(3) 0.0323(13) Uani d . 1
H H12 0.9764 0.6077 0.6333 0.039 Uiso calc R 1
C C13 0.9170(4) 0.3112(9) 0.5354(3) 0.0312(12) Uani d . 1
H H13 0.9769 0.2980 0.5167 0.037 Uiso calc R 1
C C14 0.8319(4) 0.1473(10) 0.4944(3) 0.0343(12) Uani d . 1
H H14 0.8335 0.0200 0.4479 0.041 Uiso calc R 1
C C15 0.7425(4) 0.1646(10) 0.5200(3) 0.0324(12) Uani d . 1
H H15 0.6840 0.0490 0.4911 0.039 Uiso calc R 1
N N16 0.6530(3) 0.3813(8) 0.6161(2) 0.0254(9) Uani d D 1
H H16 0.670(3) 0.484(7) 0.666(2) 0.030 Uiso d D 1
C C17 0.5757(3) 0.1761(10) 0.5971(3) 0.0327(12) Uani d . 1
H H17A 0.6130 0.0084 0.6205 0.039 Uiso calc R 1
H H17B 0.5344 0.1620 0.5251 0.039 Uiso calc R 1
C C18 0.5006(3) 0.2295(10) 0.6490(3) 0.0325(12) Uani d . 1
H H18A 0.4716 0.4083 0.6335 0.039 Uiso calc R 1
H H18B 0.4399 0.1058 0.6256 0.039 Uiso calc R 1
O O19 0.5558(2) 0.2027(7) 0.7526(2) 0.0371(9) Uani d . 1
C C20 0.4862(3) 0.2611(10) 0.8032(3) 0.0326(12) Uani d . 1
H H20A 0.4229 0.1454 0.7789 0.039 Uiso calc R 1
H H20B 0.4611 0.4435 0.7896 0.039 Uiso calc R 1
C C21 0.5446(3) 0.2233(10) 0.9127(3) 0.0321(12) Uani d . 1
H H21A 0.4922 0.2162 0.9450 0.038 Uiso calc R 1
H H21B 0.5838 0.0557 0.9251 0.038 Uiso calc R 1
N N22 0.6186(3) 0.4321(8) 0.9545(2) 0.0269(10) Uani d D 1
H H22 0.650(3) 0.523(7) 0.925(3) 0.032 Uiso d D 1
C C23 0.6832(3) 0.4316(9) 1.0546(3) 0.0258(11) Uani d . 1
C C24 0.7644(4) 0.6197(9) 1.0891(3) 0.0254(12) Uani d . 1
C C25 0.8270(4) 0.5186(9) 0.6298(3) 0.0254(12) Uani d . 1
C C26 0.7392(3) 0.3500(9) 0.5874(3) 0.0259(12) Uani d . 1
O O1S 0.6568(8) 0.703(2) 0.7943(8) 0.032(4) Uani d PD 0.304(6)
H H1S 0.7225(19) 0.72(2) 0.818(9) 0.038 Uiso d PD 0.304(6)
H H2S 0.623(8) 0.840(14) 0.779(10) 0.038 Uiso d PD 0.304(6)

loop_
_atom_site_aniso_label
_atom_site_aniso_U_11
_atom_site_aniso_U_22
_atom_site_aniso_U_33
_atom_site_aniso_U_12
_atom_site_aniso_U_13
_atom_site_aniso_U_23
C1 0.045(3) 0.040(4) 0.030(3) -0.005(3) 0.024(3) -0.003(3)
C2 0.037(3) 0.045(3) 0.028(3) 0.005(3) 0.016(2) 0.008(3)
C3 0.038(3) 0.043(3) 0.019(3) 0.009(3) 0.008(2) 0.003(3)
C4 0.030(3) 0.039(3) 0.030(3) 0.002(3) 0.010(2) -0.002(3)
O5 0.040(2) 0.033(2) 0.0262(18) -0.0023(17) 0.0134(16) 0.0036(16)
C6 0.026(3) 0.031(3) 0.027(3) -0.003(3) 0.008(2) -0.002(2)
C7 0.032(3) 0.032(3) 0.026(3) -0.003(2) 0.012(2) -0.002(2)
O8 0.045(2) 0.035(2) 0.0232(17) 0.0066(17) 0.0183(16) 0.0059(17)
C9 0.031(3) 0.027(3) 0.019(3) -0.002(2) 0.006(2) -0.002(2)
C10 0.023(3) 0.028(3) 0.023(3) -0.002(2) 0.004(2) 0.002(2)
O11 0.040(2) 0.030(2) 0.0269(17) -0.0042(18) 0.0152(16) -0.0038(16)
C12 0.046(3) 0.027(3) 0.027(3) 0.000(3) 0.018(3) 0.007(2)
C13 0.046(3) 0.028(3) 0.030(3) 0.005(3) 0.026(3) 0.008(2)
C14 0.048(3) 0.032(3) 0.028(3) 0.009(3) 0.019(3) 0.003(3)
C15 0.037(3) 0.034(3) 0.023(3) 0.002(3) 0.009(2) -0.002(3)
N16 0.026(2) 0.024(2) 0.023(2) -0.003(2) 0.006(2) -0.0111(19)
C17 0.035(3) 0.035(3) 0.025(3) 0.000(3) 0.007(2) -0.002(2)
C18 0.027(3) 0.039(3) 0.026(3) -0.004(3) 0.003(2) -0.002(3)
O19 0.0320(18) 0.054(2) 0.0220(17) 0.0037(19) 0.0059(16) -0.0026(18)
C20 0.030(3) 0.039(3) 0.031(3) 0.000(2) 0.014(2) -0.001(3)
C21 0.030(3) 0.038(3) 0.028(3) -0.003(3) 0.010(2) 0.003(3)
N22 0.030(2) 0.035(3) 0.017(2) -0.010(2) 0.0096(19) 0.0043(19)
C23 0.027(3) 0.024(3) 0.027(3) 0.007(2) 0.012(2) -0.003(2)
C24 0.031(3) 0.028(3) 0.020(3) 0.005(3) 0.013(2) 0.003(2)
C25 0.040(3) 0.019(3) 0.019(3) -0.001(2) 0.013(2) -0.002(2)
C26 0.030(3) 0.026(3) 0.019(3) 0.003(2) 0.006(2) 0.002(2)
O1S 0.039(7) 0.032(8) 0.028(7) -0.002(6) 0.016(6) 0.003(6)

loop_
_atom_type_symbol
_atom_type_description
_atom_type_scat_dispersion_real
_atom_type_scat_dispersion_imag
_atom_type_scat_source
C C 0.0033 0.0016 'International Tables Vol C Tables 4.2.6.8 and 6.1.1.4'
H H 0.0000 0.0000 'International Tables Vol C Tables 4.2.6.8 and 6.1.1.4'
N N 0.0061 0.0033 'International Tables Vol C Tables 4.2.6.8 and 6.1.1.4'
O O 0.0106 0.0060 'International Tables Vol C Tables 4.2.6.8 and 6.1.1.4'

loop_
_geom_angle_atom_site_label_1
_geom_angle_atom_site_label_2
_geom_angle_atom_site_label_3
_geom_angle
C23 C1 C2 120.5(5)
C23 C1 H1 119.7
C2 C1 H1 119.7
C3 C2 C1 120.0(5)
C3 C2 H2 120.0
C1 C2 H2 120.0
C2 C3 C4 120.2(4)
C2 C3 H3 119.9
C4 C3 H3 119.9
C24 C4 C3 119.8(5)
C24 C4 H4 120.1
C3 C4 H4 120.1
C24 O5 C6 117.5(3)
O5 C6 C7 107.8(3)
O5 C6 H6A 110.1
C7 C6 H6A 110.1
O5 C6 H6B 110.1
C7 C6 H6B 110.1
H6A C6 H6B 108.5
O8 C7 C6 109.0(4)
O8 C7 H7A 109.9
C6 C7 H7A 109.9
O8 C7 H7B 109.9
C6 C7 H7B 109.9
H7A C7 H7B 108.3
C9 O8 C7 111.5(3)
O8 C9 C10 109.7(4)
O8 C9 H9A 109.7
C10 C9 H9A 109.7
O8 C9 H9B 109.7
C10 C9 H9B 109.7
H9A C9 H9B 108.2
O11 C10 C9 108.0(3)
O11 C10 H10A 110.1
C9 C10 H10A 110.1
O11 C10 H10B 110.1
C9 C10 H10B 110.1
H10A C10 H10B 108.4
C25 O11 C10 118.3(3)
C13 C12 C25 119.6(5)
C13 C12 H12 120.2
C25 C12 H12 120.2
C14 C13 C12 120.4(4)
C14 C13 H13 119.8
C12 C13 H13 119.8
C13 C14 C15 120.8(5)
C13 C14 H14 119.6
C15 C14 H14 119.6
C26 C15 C14 120.1(5)
C26 C15 H15 120.0
C14 C15 H15 120.0
C26 N16 C17 119.2(4)
C26 N16 H16 110(3)
C17 N16 H16 123(3)
N16 C17 C18 110.4(4)
N16 C17 H17A 109.6
C18 C17 H17A 109.6
N16 C17 H17B 109.6
C18 C17 H17B 109.6
H17A C17 H17B 108.1
O19 C18 C17 110.0(3)
O19 C18 H18A 109.7
C17 C18 H18A 109.7
O19 C18 H18B 109.7
C17 C18 H18B 109.7
H18A C18 H18B 108.2
C18 O19 C20 110.6(3)
O19 C20 C21 110.1(4)
O19 C20 H20A 109.6
C21 C20 H20A 109.6
O19 C20 H20B 109.6
C21 C20 H20B 109.6
H20A C20 H20B 108.2
N22 C21 C20 110.8(4)
N22 C21 H21A 109.5
C20 C21 H21A 109.5
N22 C21 H21B 109.5
C20 C21 H21B 109.5
H21A C21 H21B 108.1
C23 N22 C21 120.3(4)
C23 N22 H22 108(3)
C21 N22 H22 127(3)
C1 C23 N22 123.1(4)
C1 C23 C24 118.9(4)
N22 C23 C24 118.0(4)
C4 C24 O5 124.5(4)
C4 C24 C23 120.6(4)
O5 C24 C23 115.0(4)
O11 C25 C12 124.3(4)
O11 C25 C26 115.6(4)
C12 C25 C26 120.0(4)
C15 C26 N16 123.6(4)
C15 C26 C25 119.1(4)
N16 C26 C25 117.3(4)
H1S O1S H2S 114(6)

loop_
_geom_bond_atom_site_label_1
_geom_bond_atom_site_label_2
_geom_bond_distance
C1 C23 1.382(6)
C1 C2 1.393(6)
C1 H1 0.9500
C2 C3 1.371(7)
C2 H2 0.9500
C3 C4 1.397(6)
C3 H3 0.9500
C4 C24 1.373(5)
C4 H4 0.9500
O5 C24 1.378(5)
O5 C6 1.441(5)
C6 C7 1.498(5)
C6 H6A 0.9900
C6 H6B 0.9900
C7 O8 1.423(5)
C7 H7A 0.9900
C7 H7B 0.9900
O8 C9 1.407(4)
C9 C10 1.495(5)
C9 H9A 0.9900
C9 H9B 0.9900
C10 O11 1.427(5)
C10 H10A 0.9900
C10 H10B 0.9900
O11 C25 1.379(5)
C12 C13 1.385(6)
C12 C25 1.400(6)
C12 H12 0.9500
C13 C14 1.365(6)
C13 H13 0.9500
C14 C15 1.396(6)
C14 H14 0.9500
C15 C26 1.384(6)
C15 H15 0.9500
N16 C26 1.390(5)
N16 C17 1.433(6)
N16 H16 0.861(19)
C17 C18 1.506(5)
C17 H17A 0.9900
C17 H17B 0.9900
C18 O19 1.419(4)
C18 H18A 0.9900
C18 H18B 0.9900
O19 C20 1.432(4)
C20 C21 1.507(5)
C20 H20A 0.9900
C20 H20B 0.9900
C21 N22 1.434(6)
C21 H21A 0.9900
C21 H21B 0.9900
N22 C23 1.393(5)
N22 H22 0.842(19)
C23 C24 1.403(6)
C25 C26 1.407(6)
O1S H1S 0.83(2)
O1S H2S 0.82(2)

loop_
_geom_hbond_atom_site_label_D
_geom_hbond_atom_site_label_H
_geom_hbond_atom_site_label_A
_geom_hbond_site_symmetry_A
_geom_hbond_distance_DH
_geom_hbond_distance_HA
_geom_hbond_distance_DA
_geom_hbond_angle_DHA
N16 H16 O11 . 0.861(19) 2.17(4) 2.643(5) 114(3)
N16 H16 O1S . 0.861(19) 2.25(3) 3.073(11) 160(4)
N22 H22 O5 . 0.842(19) 2.16(4) 2.639(5) 116(3)
N22 H22 O1S . 0.842(19) 2.17(3) 2.937(11) 152(4)
O1S H1S O8 . 0.83(2) 2.30(6) 3.078(10) 157(12)
O1S H1S O11 . 0.83(2) 2.56(12) 3.021(10) 117(11)
O1S H2S O19 1_565 0.82(2) 2.04(3) 2.859(12) 173(13)

loop_
_geom_torsion_atom_site_label_1
_geom_torsion_atom_site_label_2
_geom_torsion_atom_site_label_3
_geom_torsion_atom_site_label_4
_geom_torsion
C23 C1 C2 C3 0.0(7)
C1 C2 C3 C4 -0.5(7)
C2 C3 C4 C24 0.4(7)
C24 O5 C6 C7 178.0(3)
O5 C6 C7 O8 -69.7(4)
C6 C7 O8 C9 175.5(4)
C7 O8 C9 C10 177.6(3)
O8 C9 C10 O11 77.0(4)
C9 C10 O11 C25 174.4(3)
C25 C12 C13 C14 -1.3(6)
C12 C13 C14 C15 0.6(7)
C13 C14 C15 C26 0.2(7)
C26 N16 C17 C18 170.3(4)
N16 C17 C18 O19 -69.9(5)
C17 C18 O19 C20 178.2(4)
C18 O19 C20 C21 178.1(4)
O19 C20 C21 N22 74.6(5)
C20 C21 N22 C23 -178.2(4)
C2 C1 C23 N22 -177.9(4)
C2 C1 C23 C24 0.7(6)
C21 N22 C23 C1 -10.1(6)
C21 N22 C23 C24 171.3(4)
C3 C4 C24 O5 -179.9(4)
C3 C4 C24 C23 0.4(7)
C6 O5 C24 C4 6.0(6)
C6 O5 C24 C23 -174.2(4)
C1 C23 C24 C4 -0.9(6)
N22 C23 C24 C4 177.8(4)
C1 C23 C24 O5 179.3(4)
N22 C23 C24 O5 -2.0(6)
C10 O11 C25 C12 3.9(6)
C10 O11 C25 C26 -177.9(4)
C13 C12 C25 O11 179.2(4)
C13 C12 C25 C26 1.2(6)
C14 C15 C26 N16 179.4(4)
C14 C15 C26 C25 -0.3(6)
C17 N16 C26 C15 16.9(6)
C17 N16 C26 C25 -163.3(4)
O11 C25 C26 C15 -178.6(4)
C12 C25 C26 C15 -0.4(6)
O11 C25 C26 N16 1.6(6)
C12 C25 C26 N16 179.9(4)
